data_1529743
loop_
_publ_author_name
'Catti, M.'
'Chiari, G.'
'Ferraris, G.'

_publ_section_title
;
 The structure of ferrarisite, Ca5 (H As O4)2 (As O4)2 (H2 O)9. Disorder,
 hydrogen bonding, and polymorphism with guerinite
;
_journal_name_full 'Bulletin de Mineralogie (101,1978-)'
_journal_page_first 541
_journal_page_last 546
_journal_volume 103
_journal_year 1980
_chemical_formula_sum 'As4 Ca5 H20 O25'
_chemical_name_systematic 'Ca5 (H As O4)2 (As O4)2 (H2 O)9'
_space_group_IT_number 2
_symmetry_space_group_name_Hall '-P 1'
_symmetry_space_group_name_H-M 'P -1'
_cell_angle_alpha 106.16
_cell_angle_beta 92.94
_cell_angle_gamma 99.2
_cell_formula_units_Z 1
_cell_length_a 8.294
_cell_length_b 6.722
_cell_length_c 11.198
_cell_volume 588.904
_citation_journal_id_ASTM BULMD9
_cod_data_source_file Catti_BULMD9_1980_559.cif
_cod_data_source_block H20As4Ca5O25
_cod_original_cell_volume 588.9038
_cod_original_formula_sum 'H20 As4 Ca5 O25'
_cod_database_code 1529743

loop_
_symmetry_equiv_pos_as_xyz
x,y,z
-x,-y,-z

loop_
_atom_site_label
_atom_site_type_symbol
_atom_site_fract_x
_atom_site_fract_y
_atom_site_fract_z
_atom_site_occupancy
_atom_site_U_iso_or_equiv
O8 O-2 -0.0725 0.0764 0.7029 1 0.0
O4 O-2 0.5964 0.0666 0.7006 1 0.0
H1 H+1 0.69 0.081 0.712 1 0.0
Ca3 Ca+2 0 0 0.5 1 0.0
O6 O-2 0.0847 0.1522 0.9389 1 0.0
O7 O-2 -0.1465 0.3721 0.9066 1 0.0
O2 O-2 0.6562 -0.036 0.9197 1 0.0
O1 O-2 0.4977 0.2986 0.9207 1 0.0
H6 H+1 0.133 0.429 0.647 1 0.0
H7 H+1 0.253 -0.068 0.657 1 0.0
H3 H+1 0.901 0.843 0.747 1 0.0
H2 H+1 0.381 0.471 0.777 1 0.0
O5 O-2 0.1501 0.4493 0.808 1 0.0
O11 O-2 0.1105 0.3627 0.5552 1 0.0
Ca2 Ca+2 0.14429 0.80632 0.92317 1 0.0
As2 As+5 0.00723 0.26663 0.83694 1 0.0
Ca1 Ca+2 0.68248 0.61888 0.92486 1 0.0
O13 O-2 0.6911 0.4288 0.5697 0.5 0.0
O3 O-2 0.3459 -0.1116 0.7934 1 0.0
As1 As+5 0.52429 0.05829 0.84251 1 0.0
O10 O-2 0.8929 0.7139 0.7724 1 0.0
H4 H+1 0.876 0.596 0.706 1 0.0
H5 H+1 0.212 0.447 0.514 1 0.0
O9 O-2 0.4747 0.5309 0.7443 1 0.0
O12 O-2 0.2554 -0.0531 0.5718 1 0.0
